data_4031081
loop_
_publ_author_name
'Axthammer, Quirin J.'
'Krumm, Burkhard'
'Klap\"otke, Thomas M'

_publ_section_title
;
 Synthesis of Energetic Nitrocarbamates from Polynitro Alcohols and Their
 Potential as High Energetic Oxidizers.
;
_journal_issue 12
_journal_name_full 'The Journal of organic chemistry'
_journal_page_first 6329
_journal_page_last 6335
_journal_paper_doi 10.1021/acs.joc.5b00655
_journal_volume 80
_journal_year 2015
_chemical_formula_moiety 'C4 H7 N3 O6'
_chemical_formula_sum 'C4 H7 N3 O6'
_chemical_formula_weight 193.115
_chemical_name_common '2,2-dinitropropyl carbamate'
_chemical_name_systematic '2,2-dinitropropyl carbamate'
_space_group_IT_number 14
_symmetry_cell_setting monoclinic
_symmetry_Int_Tables_number 14
_symmetry_space_group_name_Hall '-P 2ybc'
_symmetry_space_group_name_H-M 'P 1 21/c 1'
_atom_sites_solution_hydrogens geom
_atom_sites_solution_primary direct
_atom_sites_solution_secondary difmap
_audit_creation_date
;
'Fri Nov 01 18:54:21 2013'
;
_audit_creation_method SHELXL-97
_cell_angle_alpha 90.00
_cell_angle_beta 106.543(18)
_cell_angle_gamma 90.00
_cell_formula_units_Z 4
_cell_length_a 13.471(3)
_cell_length_b 6.3990(7)
_cell_length_c 9.7370(13)
_cell_measurement_reflns_used 807
_cell_measurement_temperature 100(2)
_cell_measurement_theta_max 28.7180
_cell_measurement_theta_min 4.5500
_cell_volume 804.6(2)
_computing_cell_refinement
;
CrysAlisPro, Agilent Technologies,
Version 1.171.36.24 (release 03-12-2012 CrysAlis171 .NET)
(compiled Dec  3 2012,18:21:49)
;
_computing_data_collection
;
CrysAlisPro, Agilent Technologies,
Version 1.171.36.24 (release 03-12-2012 CrysAlis171 .NET)
(compiled Dec  3 2012,18:21:49)
;
_computing_data_reduction
;
CrysAlisPro, Agilent Technologies,
Version 1.171.36.24 (release 03-12-2012 CrysAlis171 .NET)
(compiled Dec  3 2012,18:21:49)
;
_computing_molecular_graphics
;
'ORTEP (M. N. Burnett, C. K. Johnson, ORTEP-III: Oak Ridge Thermal Ellipsoid
;
_computing_publication_material 'PLATON (A. L. Spek, Acta Crystallogr, Sect. A, 1990, 46, C34, 1995 version).'
_computing_structure_refinement 'SHELXL-97 (Sheldrick, 1997)'
_computing_structure_solution SIR-97
_diffrn_ambient_temperature 100(2)
_diffrn_detector_area_resol_mean 15.9809
_diffrn_measured_fraction_theta_full 0.996
_diffrn_measured_fraction_theta_max 0.996
_diffrn_measurement_details
;
  1 omega  -20.00   11.00   1.0000  180.0000
omega____ theta____ kappa____ phi______ frames
    -      -20.2931  -99.0000  -30.0000 31

  2 omega  -18.00   25.00   1.0000  180.0000
omega____ theta____ kappa____ phi______ frames
    -      -20.2931  -99.0000   90.0000 43

  3 omega   35.00   69.00   1.0000  180.0000
omega____ theta____ kappa____ phi______ frames
    -       21.3869  179.0000  120.0000 34

  4 omega  -19.00   97.00   1.0000  180.0000
omega____ theta____ kappa____ phi______ frames
    -       21.3869   19.0000 -180.0000 116

;
_diffrn_measurement_device 'CCD camera on \k-goniostat'
_diffrn_measurement_device_type KappaCCD
_diffrn_measurement_method omega-scan
_diffrn_orient_matrix_UB_11 -0.0544531000
_diffrn_orient_matrix_UB_12 0.0140966000
_diffrn_orient_matrix_UB_13 -0.0217024000
_diffrn_orient_matrix_UB_21 0.0068324000
_diffrn_orient_matrix_UB_22 0.1082150000
_diffrn_orient_matrix_UB_23 -0.0101210000
_diffrn_orient_matrix_UB_31 -0.0010942000
_diffrn_orient_matrix_UB_32 -0.0191004000
_diffrn_orient_matrix_UB_33 -0.0722269000
_diffrn_radiation_collimation 0.5
_diffrn_radiation_monochromator graphite
_diffrn_radiation_source 'fine-focus sealed tube'
_diffrn_radiation_type 'Mo K\a'
_diffrn_radiation_wavelength 0.71073
_diffrn_reflns_av_R_equivalents 0.0277
_diffrn_reflns_av_sigmaI/netI 0.0450
_diffrn_reflns_limit_h_max 16
_diffrn_reflns_limit_h_min -10
_diffrn_reflns_limit_k_max 6
_diffrn_reflns_limit_k_min -7
_diffrn_reflns_limit_l_max 8
_diffrn_reflns_limit_l_min -12
_diffrn_reflns_number 2921
_diffrn_reflns_theta_full 26.37
_diffrn_reflns_theta_max 26.37
_diffrn_reflns_theta_min 4.20
_diffrn_source_current 40
_diffrn_source_type 'Spellman generator'
_diffrn_source_voltage 50
_exptl_absorpt_coefficient_mu 0.151
_exptl_absorpt_correction_T_max 1.00000
_exptl_absorpt_correction_T_min 0.63255
_exptl_absorpt_correction_type multi-scan
_exptl_absorpt_process_details
;
CrysAlisPro, Agilent Technologies,
Version 1.171.36.24 (release 03-12-2012 CrysAlis171 .NET)
(compiled Dec  3 2012,18:21:49)
Empirical absorption correction using spherical harmonics,
 implemented in SCALE3 ABSPACK scaling algorithm.
;
_exptl_crystal_colour colorless
_exptl_crystal_density_diffrn 1.5942
_exptl_crystal_density_method 'not measured'
_exptl_crystal_description plate
_exptl_crystal_F_000 400
_exptl_crystal_size_max 0.12
_exptl_crystal_size_mid 0.12
_exptl_crystal_size_min 0.02
_refine_diff_density_max 0.272
_refine_diff_density_min -0.219
_refine_diff_density_rms 0.054
_refine_ls_extinction_method none
_refine_ls_goodness_of_fit_ref 1.066
_refine_ls_hydrogen_treatment mixed
_refine_ls_matrix_type full
_refine_ls_number_parameters 136
_refine_ls_number_reflns 1636
_refine_ls_number_restraints 0
_refine_ls_restrained_S_all 1.066
_refine_ls_R_factor_all 0.0712
_refine_ls_R_factor_gt 0.0507
_refine_ls_shift/su_max 0.000
_refine_ls_shift/su_mean 0.000
_refine_ls_structure_factor_coef Fsqd
_refine_ls_weighting_details 'calc w=1/[\s^2^(Fo^2^)+(0.0652P)^2^+0.1541P] where P=(Fo^2^+2Fc^2^)/3'
_refine_ls_weighting_scheme calc
_refine_ls_wR_factor_gt 0.1211
_refine_ls_wR_factor_ref 0.1350
_reflns_number_gt 1241
_reflns_number_total 1636
_reflns_threshold_expression >2\s(I)
_cod_data_source_file jo5b00655_si_002.cif
_cod_data_source_block 2d
_cod_depositor_comments 'Adding full bibliography for 4031080--4031086.cif.'
_cod_database_code 4031081

loop_
_symmetry_equiv_pos_as_xyz
'x, y, z'
'-x, y+1/2, -z+1/2'
'-x, -y, -z'
'x, -y-1/2, z-1/2'

loop_
_atom_site_label
_atom_site_type_symbol
_atom_site_fract_x
_atom_site_fract_y
_atom_site_fract_z
_atom_site_U_iso_or_equiv
_atom_site_adp_type
_atom_site_occupancy
_atom_site_symmetry_multiplicity
_atom_site_calc_flag
_atom_site_refinement_flags
C1 C 0.1553(2) -0.2357(4) 0.6732(3) 0.0384(6) Uani 1 1 d .
H1 H 0.2129(10) -0.3136(17) 0.6528(18) 0.058 Uiso 1 1 calc R
H2 H 0.0980(14) -0.2207(4) 0.5840(18) 0.058 Uiso 1 1 calc R
H3 H 0.1304(13) -0.3129(18) 0.7451(15) 0.058 Uiso 1 1 calc R
C2 C 0.19266(18) -0.0223(4) 0.7309(2) 0.0253(5) Uani 1 1 d .
C3 C 0.2851(2) -0.0236(5) 0.8630(2) 0.0306(6) Uani 1 1 d .
C4 C 0.43175(18) -0.2421(3) 0.9011(2) 0.0228(5) Uani 1 1 d .
N1 N 0.10363(16) 0.0923(3) 0.7643(2) 0.0307(5) Uani 1 1 d .
N2 N 0.22144(16) 0.1107(3) 0.61768(19) 0.0311(5) Uani 1 1 d .
N3 N 0.49611(17) -0.3279(3) 0.8365(2) 0.0293(5) Uani 1 1 d .
O1 O 0.09575(13) 0.0729(3) 0.88455(16) 0.0347(5) Uani 1 1 d .
O2 O 0.04536(18) 0.1895(4) 0.6681(2) 0.0681(8) Uani 1 1 d .
O3 O 0.25557(16) 0.2849(3) 0.6578(2) 0.0442(5) Uani 1 1 d .
O4 O 0.21407(17) 0.0366(3) 0.50149(17) 0.0467(6) Uani 1 1 d .
O5 O 0.36804(12) -0.1028(3) 0.81393(14) 0.0289(4) Uani 1 1 d .
O6 O 0.42847(13) -0.2757(3) 1.02316(14) 0.0304(4) Uani 1 1 d .
H4 H 0.304(2) 0.113(5) 0.898(3) 0.050(8) Uiso 1 1 d .
H5 H 0.2722(18) -0.113(4) 0.931(3) 0.030(6) Uiso 1 1 d .
H6 H 0.4853(18) -0.310(4) 0.753(3) 0.019(6) Uiso 1 1 d .
H7 H 0.535(2) -0.432(4) 0.886(3) 0.033(7) Uiso 1 1 d .

loop_
_atom_site_aniso_label
_atom_site_aniso_U_11
_atom_site_aniso_U_22
_atom_site_aniso_U_33
_atom_site_aniso_U_23
_atom_site_aniso_U_13
_atom_site_aniso_U_12
C1 0.0465(16) 0.0275(14) 0.0467(15) -0.0030(11) 0.0224(12) -0.0036(12)
C2 0.0294(13) 0.0264(12) 0.0235(10) 0.0039(9) 0.0132(9) 0.0068(10)
C3 0.0343(14) 0.0375(15) 0.0237(11) 0.0039(11) 0.0141(10) 0.0132(12)
C4 0.0306(12) 0.0190(11) 0.0182(10) 0.0007(8) 0.0058(9) 0.0028(10)
N1 0.0335(11) 0.0308(12) 0.0292(10) 0.0039(8) 0.0111(8) 0.0083(10)
N2 0.0397(12) 0.0285(12) 0.0277(10) 0.0093(8) 0.0140(9) 0.0124(10)
N3 0.0419(12) 0.0288(11) 0.0192(10) 0.0068(8) 0.0121(9) 0.0134(10)
O1 0.0358(10) 0.0406(11) 0.0313(9) -0.0028(7) 0.0152(7) 0.0027(8)
O2 0.0617(14) 0.099(2) 0.0491(12) 0.0334(12) 0.0252(10) 0.0507(14)
O3 0.0558(13) 0.0242(10) 0.0536(11) 0.0106(8) 0.0170(9) 0.0010(9)
O4 0.0766(14) 0.0401(11) 0.0280(9) 0.0065(8) 0.0226(9) 0.0167(11)
O5 0.0322(9) 0.0358(10) 0.0224(7) 0.0094(7) 0.0135(6) 0.0143(8)
O6 0.0444(11) 0.0302(9) 0.0180(8) 0.0038(6) 0.0110(7) 0.0121(8)

loop_
_atom_type_symbol
_atom_type_description
_atom_type_scat_dispersion_real
_atom_type_scat_dispersion_imag
_atom_type_scat_source
C C 0.0033 0.0016 'International Tables Vol C Tables 4.2.6.8 and 6.1.1.4'
H H 0.0000 0.0000 'International Tables Vol C Tables 4.2.6.8 and 6.1.1.4'
N N 0.0061 0.0033 'International Tables Vol C Tables 4.2.6.8 and 6.1.1.4'
O O 0.0106 0.0060 'International Tables Vol C Tables 4.2.6.8 and 6.1.1.4'

loop_
_geom_angle_atom_site_label_1
_geom_angle_atom_site_label_2
_geom_angle_atom_site_label_3
_geom_angle
C2 C1 H1 109.5
C2 C1 H2 109.5
H1 C1 H2 109.5
C2 C1 H3 109.5
H1 C1 H3 109.5
H2 C1 H3 109.5
C1 C2 C3 114.7(2)
C1 C2 N1 108.48(19)
C3 C2 N1 109.21(17)
C1 C2 N2 111.28(18)
C3 C2 N2 107.4(2)
N1 C2 N2 105.29(17)
O5 C3 C2 104.48(17)
O5 C3 H4 107.3(18)
C2 C3 H4 111.8(17)
O5 C3 H5 110.0(15)
C2 C3 H5 109.4(15)
H4 C3 H5 113(2)
O6 C4 N3 126.8(2)
O6 C4 O5 122.2(2)
N3 C4 O5 110.99(18)
O2 N1 O1 125.8(2)
O2 N1 C2 117.43(18)
O1 N1 C2 116.70(18)
O4 N2 O3 125.5(2)
O4 N2 C2 119.2(2)
O3 N2 C2 115.21(18)
C4 N3 H6 118.3(17)
C4 N3 H7 114.6(15)
H6 N3 H7 124(2)
C4 O5 C3 116.13(16)

loop_
_geom_bond_atom_site_label_1
_geom_bond_atom_site_label_2
_geom_bond_distance
C1 C2 1.507(3)
C1 H1 0.9889
C1 H2 0.9889
C1 H3 0.9889
C2 C3 1.515(3)
C2 N1 1.518(3)
C2 N2 1.527(3)
C3 O5 1.427(3)
C3 H4 0.95(3)
C3 H5 0.93(3)
C4 O6 1.221(2)
C4 N3 1.326(3)
C4 O5 1.356(3)
N1 O2 1.209(3)
N1 O1 1.212(2)
N2 O4 1.204(2)
N2 O3 1.226(3)
N3 H6 0.79(2)
N3 H7 0.90(3)

loop_
_geom_torsion_atom_site_label_1
_geom_torsion_atom_site_label_2
_geom_torsion_atom_site_label_3
_geom_torsion_atom_site_label_4
_geom_torsion
C1 C2 C3 O5 67.2(3)
N1 C2 C3 O5 -170.77(18)
N2 C2 C3 O5 -57.1(2)
C1 C2 N1 O2 -87.1(3)
C3 C2 N1 O2 147.2(3)
N2 C2 N1 O2 32.1(3)
C1 C2 N1 O1 90.8(2)
C3 C2 N1 O1 -34.9(3)
N2 C2 N1 O1 -149.97(19)
C1 C2 N2 O4 -1.3(3)
C3 C2 N2 O4 125.0(2)
N1 C2 N2 O4 -118.7(2)
C1 C2 N2 O3 -177.9(2)
C3 C2 N2 O3 -51.6(3)
N1 C2 N2 O3 64.7(2)
O6 C4 O5 C3 -10.4(3)
N3 C4 O5 C3 170.9(2)
C2 C3 O5 C4 -138.0(2)
